data_2218138
loop_
_publ_author_name
'Akkurt, Mehmet'
'Yal\,c\?in, \,Serife P\?inar'
'G\"uzeldemirci, Nuray Ulusoy'
'B\"uy\"ukg\"ung\"or, Orhan'

_publ_section_title
;<i>N</i>-(3-Oxo-1-thia-4-azaspiro[4.5]dec-4-yl)-6-phenylimidazo[2,1-<i>b</i>][1,3]thiazole-3-acetamide
 hemihydrate
;
_journal_coeditor_code HG2390
_journal_issue 5
_journal_name_full 'Acta Crystallographica Section E'
_journal_page_first o810
_journal_page_last o811
_journal_paper_doi 10.1107/S1600536808009306
_journal_volume 64
_journal_year 2008
_chemical_formula_iupac 'C21 H22 N4 O2 S2, 0.5H2 O'
_chemical_formula_moiety 'C21 H22 N4 O2 S2, 0.5(H2 O)'
_chemical_formula_sum 'C21 H23 N4 O2.5 S2'
_chemical_formula_weight 435.58
_chemical_name_systematic
;
<i>N</i>-(3-Oxo-1-thia-4-azaspiro[4.5]dec-4-yl)-6-
phenylimidazo[2,1-<i>b</i>][1,3]thiazole-3-acetamide hemihydrate
;
_space_group_IT_number 2
_symmetry_cell_setting triclinic
_symmetry_space_group_name_Hall '-P 1'
_symmetry_space_group_name_H-M 'P -1'
_atom_sites_solution_hydrogens geom
_atom_sites_solution_primary direct
_atom_sites_solution_secondary difmap
_cell_angle_alpha 75.123(2)
_cell_angle_beta 73.502(2)
_cell_angle_gamma 81.012(2)
_cell_formula_units_Z 4
_cell_length_a 11.0175(3)
_cell_length_b 11.8817(3)
_cell_length_c 17.6162(5)
_cell_measurement_reflns_used 51089
_cell_measurement_temperature 296
_cell_measurement_theta_max 28.01
_cell_measurement_theta_min 1.78
_cell_volume 2128.36(10)
_computing_cell_refinement 'X-AREA (Stoe & Cie, 2002)'
_computing_data_collection 'X-AREA (Stoe & Cie, 2002)'
_computing_data_reduction 'X-RED32 (Stoe & Cie, 2002)'
_computing_molecular_graphics 'ORTEP-3 for Windows (Farrugia, 1997)'
_computing_publication_material 'WinGX (Farrugia, 1999)'
_computing_structure_refinement 'SHELXL97 (Sheldrick, 2008)'
_computing_structure_solution 'SIR97 (Altomare <i>et al.</i>,  1999)'
_diffrn_ambient_temperature 296
_diffrn_detector_area_resol_mean 6.67
_diffrn_measured_fraction_theta_full 0.996
_diffrn_measured_fraction_theta_max 0.996
_diffrn_measurement_device '2-circle goniometer'
_diffrn_measurement_device_type 'Stoe IPDS2'
_diffrn_measurement_method \w
_diffrn_radiation_monochromator 'plane graphite'
_diffrn_radiation_type 'Mo K\a'
_diffrn_radiation_wavelength 0.71073
_diffrn_reflns_av_R_equivalents 0.0537
_diffrn_reflns_av_sigmaI/netI 0.0332
_diffrn_reflns_limit_h_max 13
_diffrn_reflns_limit_h_min -13
_diffrn_reflns_limit_k_max 14
_diffrn_reflns_limit_k_min -14
_diffrn_reflns_limit_l_max 21
_diffrn_reflns_limit_l_min -21
_diffrn_reflns_number 38012
_diffrn_reflns_reduction_process
;
;
_diffrn_reflns_theta_full 26.00
_diffrn_reflns_theta_max 26.00
_diffrn_reflns_theta_min 1.78
_diffrn_standards_number 0
_exptl_absorpt_coefficient_mu 0.278
_exptl_absorpt_correction_T_max 0.934
_exptl_absorpt_correction_T_min 0.869
_exptl_absorpt_correction_type integration
_exptl_absorpt_process_details '(X-RED32; Stoe & Cie, 2002)'
_exptl_crystal_colour colourless
_exptl_crystal_density_diffrn 1.359
_exptl_crystal_density_method 'Not Measured'
_exptl_crystal_description block
_exptl_crystal_F_000 916
_exptl_crystal_size_max 0.520
_exptl_crystal_size_mid 0.390
_exptl_crystal_size_min 0.250
_refine_diff_density_max 0.287
_refine_diff_density_min -0.341
_refine_ls_extinction_method none
_refine_ls_goodness_of_fit_ref 1.023
_refine_ls_hydrogen_treatment mixed
_refine_ls_matrix_type full
_refine_ls_number_parameters 538
_refine_ls_number_reflns 8351
_refine_ls_number_restraints 3
_refine_ls_restrained_S_all 1.023
_refine_ls_R_factor_all 0.0533
_refine_ls_R_factor_gt 0.0388
_refine_ls_shift/su_max 0.001
_refine_ls_shift/su_mean 0.000
_refine_ls_structure_factor_coef Fsqd
_refine_ls_weighting_details 'calc w=1/[\s^2^(Fo^2^)+(0.0455P)^2^+0.3604P] where P=(Fo^2^+2Fc^2^)/3'
_refine_ls_weighting_scheme calc
_refine_ls_wR_factor_gt 0.0918
_refine_ls_wR_factor_ref 0.0977
_reflns_number_gt 6705
_reflns_number_total 8351
_reflns_threshold_expression I>2\s(I)
_cod_data_source_file hg2390.cif
_cod_data_source_block I
_cod_database_code 2218138
_cod_database_fobs_code 2218138

loop_
_symmetry_equiv_pos_site_id
_symmetry_equiv_pos_as_xyz
1 x,y,z
2 -x,-y,-z

loop_
_atom_site_aniso_label
_atom_site_aniso_U_11
_atom_site_aniso_U_22
_atom_site_aniso_U_33
_atom_site_aniso_U_12
_atom_site_aniso_U_13
_atom_site_aniso_U_23
S1 0.0629(3) 0.0560(3) 0.0770(4) -0.0232(2) -0.0327(3) 0.0105(2)
S2 0.0430(2) 0.0949(4) 0.0429(3) -0.0046(2) 0.0006(2) -0.0132(2)
O1 0.0593(8) 0.0384(6) 0.0690(9) -0.0023(6) 0.0044(7) -0.0063(6)
O2 0.0527(8) 0.1431(15) 0.0474(8) 0.0145(9) -0.0170(7) -0.0237(9)
N1 0.0368(7) 0.0405(7) 0.0420(7) -0.0023(5) -0.0119(6) -0.0036(6)
N2 0.0518(9) 0.0530(8) 0.0545(9) -0.0033(7) -0.0239(7) -0.0044(7)
N3 0.0376(7) 0.0424(7) 0.0424(7) -0.0032(6) -0.0002(6) -0.0128(6)
N4 0.0356(7) 0.0531(8) 0.0401(7) -0.0056(6) -0.0024(6) -0.0130(6)
C1 0.0442(9) 0.0545(10) 0.0407(9) 0.0109(8) -0.0059(7) -0.0035(8)
C2 0.0599(12) 0.0743(13) 0.0494(11) 0.0076(10) -0.0155(9) -0.0060(10)
C3 0.0772(15) 0.1069(19) 0.0469(12) 0.0196(14) -0.0211(11) -0.0067(12)
C4 0.0858(17) 0.0768(15) 0.0532(13) 0.0167(13) -0.0061(12) 0.0121(11)
C5 0.0836(16) 0.0564(12) 0.0642(14) 0.0056(11) -0.0017(12) 0.0056(10)
C6 0.0681(13) 0.0525(11) 0.0566(12) 0.0034(9) -0.0112(10) -0.0011(9)
C7 0.0420(9) 0.0455(9) 0.0447(9) 0.0026(7) -0.0103(7) -0.0063(7)
C8 0.0401(8) 0.0418(8) 0.0443(9) -0.0037(7) -0.0098(7) -0.0023(7)
C9 0.0362(8) 0.0467(9) 0.0363(8) 0.0013(7) -0.0081(6) -0.0030(7)
C10 0.0452(9) 0.0513(10) 0.0549(11) -0.0054(8) -0.0166(8) 0.0043(8)
C11 0.0452(9) 0.0448(9) 0.0539(10) -0.0060(7) -0.0192(8) -0.0048(8)
C12 0.0349(8) 0.0588(10) 0.0346(8) -0.0031(7) -0.0070(6) -0.0053(7)
C13 0.0359(8) 0.0446(9) 0.0378(8) -0.0011(7) -0.0094(6) -0.0028(7)
C14 0.0363(9) 0.0787(12) 0.0448(10) -0.0029(8) -0.0096(7) -0.0198(9)
C15 0.0402(9) 0.0950(15) 0.0507(11) 0.0047(9) -0.0099(8) -0.0272(10)
C16 0.0402(8) 0.0405(8) 0.0401(9) -0.0058(7) -0.0038(7) -0.0087(7)
C17 0.0485(10) 0.0514(10) 0.0506(10) -0.0054(8) -0.0127(8) -0.0148(8)
C18 0.0665(13) 0.0924(16) 0.0579(13) -0.0055(12) -0.0232(10) -0.0230(11)
C19 0.0980(19) 0.112(2) 0.0586(14) 0.0179(17) -0.0357(14) -0.0017(14)
C20 0.113(2) 0.0595(13) 0.0659(15) 0.0046(13) -0.0101(14) 0.0143(11)
C21 0.0802(14) 0.0389(9) 0.0608(12) -0.0082(9) -0.0071(10) -0.0029(8)
S3 0.0473(3) 0.0729(3) 0.0725(3) -0.0255(2) -0.0150(2) -0.0040(3)
S4 0.0475(2) 0.0523(2) 0.0451(2) 0.0038(2) -0.0066(2) -0.0133(2)
O3 0.0584(8) 0.0493(7) 0.0831(10) -0.0109(6) -0.0039(7) -0.0319(7)
O4 0.0530(8) 0.0756(9) 0.0524(8) 0.0118(7) -0.0103(6) 0.0098(7)
N5 0.0353(7) 0.0495(8) 0.0531(9) -0.0066(6) -0.0074(6) -0.0136(7)
N6 0.0440(8) 0.0646(10) 0.0600(10) -0.0044(7) -0.0123(7) -0.0148(8)
N7 0.0353(7) 0.0365(7) 0.0453(8) -0.0025(5) -0.0061(6) -0.0120(6)
N8 0.0345(7) 0.0412(7) 0.0433(7) 0.0005(5) -0.0063(6) -0.0060(6)
C22 0.0445(10) 0.0602(11) 0.0560(11) 0.0065(8) -0.0009(8) -0.0137(9)
C23 0.0595(12) 0.0724(13) 0.0585(13) 0.0107(10) -0.0097(10) -0.0160(10)
C24 0.0741(15) 0.0959(18) 0.0574(14) 0.0163(14) -0.0077(11) -0.0139(13)
C25 0.0711(15) 0.0965(19) 0.0581(14) 0.0143(14) 0.0064(12) 0.0069(13)
C26 0.0650(14) 0.0745(15) 0.0913(19) -0.0087(12) 0.0080(14) 0.0007(13)
C27 0.0578(12) 0.0701(13) 0.0724(14) -0.0005(10) -0.0078(10) -0.0044(11)
C28 0.0431(9) 0.0535(10) 0.0553(11) 0.0015(8) -0.0060(8) -0.0168(8)
C29 0.0397(9) 0.0477(9) 0.0575(11) -0.0054(7) -0.0065(8) -0.0116(8)
C30 0.0387(8) 0.0503(9) 0.0476(10) -0.0081(7) -0.0056(7) -0.0128(8)
C31 0.0472(10) 0.0613(11) 0.0568(11) -0.0165(8) -0.0096(8) -0.0063(9)
C32 0.0371(8) 0.0595(10) 0.0560(11) -0.0091(8) -0.0080(8) -0.0148(9)
C33 0.0414(9) 0.0513(9) 0.0466(9) -0.0100(7) -0.0075(7) -0.0121(8)
C34 0.0374(8) 0.0401(8) 0.0484(9) -0.0041(6) -0.0123(7) -0.0102(7)
C35 0.0385(8) 0.0449(9) 0.0500(10) -0.0003(7) -0.0125(7) -0.0053(8)
C36 0.0400(9) 0.0583(11) 0.0553(11) 0.0053(8) -0.0097(8) -0.0084(9)
C37 0.0388(8) 0.0373(8) 0.0414(9) -0.0016(6) -0.0085(7) -0.0076(7)
C38 0.0456(9) 0.0488(9) 0.0565(11) -0.0025(7) -0.0192(8) -0.0088(8)
C39 0.0721(14) 0.0776(14) 0.0593(13) -0.0055(11) -0.0335(11) -0.0023(10)
C40 0.0891(17) 0.0597(12) 0.0755(15) -0.0061(12) -0.0310(13) 0.0124(11)
C41 0.0710(13) 0.0423(10) 0.0718(14) -0.0097(9) -0.0142(11) -0.0013(9)
C42 0.0513(10) 0.0418(9) 0.0566(11) -0.0050(7) -0.0109(8) -0.0133(8)
O5 0.0816(10) 0.0369(6) 0.0617(9) -0.0066(6) 0.0052(7) -0.0120(6)

loop_
_atom_site_type_symbol
_atom_site_label
_atom_site_fract_x
_atom_site_fract_y
_atom_site_fract_z
_atom_site_U_iso_or_equiv
_atom_site_thermal_displace_type
_atom_site_calc_flag
_atom_site_refinement_flags
_atom_site_occupancy
S S1 0.05906(5) -0.07649(4) 0.91226(4) 0.0650(2) Uani . . 1.000
S S2 0.82255(5) 0.06276(5) 0.64335(3) 0.0633(2) Uani . . 1.000
O O1 0.51521(13) -0.09814(10) 0.86877(9) 0.0613(4) Uani . . 1.000
O O2 0.77147(14) -0.03089(17) 0.87525(9) 0.0824(6) Uani . . 1.000
N N1 0.21182(12) 0.08291(11) 0.86246(8) 0.0406(4) Uani . . 1.000
N N2 0.07989(15) 0.12137(13) 0.78125(9) 0.0525(5) Uani . . 1.000
N N3 0.55426(12) 0.08920(12) 0.84165(8) 0.0423(4) Uani . . 1.000
N N4 0.66458(12) 0.07339(12) 0.78224(8) 0.0438(4) Uani . . 1.000
C C1 0.16656(17) 0.29982(16) 0.68388(11) 0.0506(5) Uani . . 1.000
C C2 0.1063(2) 0.2917(2) 0.62638(12) 0.0639(7) Uani . . 1.000
C C3 0.1088(2) 0.3821(3) 0.55737(14) 0.0811(9) Uani . . 1.000
C C4 0.1708(3) 0.4788(2) 0.54542(14) 0.0822(9) Uani . . 1.000
C C5 0.2302(2) 0.4874(2) 0.60160(15) 0.0767(8) Uani . . 1.000
C C6 0.2283(2) 0.39910(17) 0.67062(13) 0.0632(7) Uani . . 1.000
C C7 0.16624(16) 0.20488(15) 0.75640(10) 0.0457(5) Uani . . 1.000
C C8 0.24710(16) 0.18353(14) 0.80548(10) 0.0437(5) Uani . . 1.000
C C9 0.25238(15) 0.00677(14) 0.92704(10) 0.0418(5) Uani . . 1.000
C C10 0.17980(17) -0.08177(16) 0.95955(12) 0.0526(6) Uani . . 1.000
C C11 0.11095(17) 0.05086(15) 0.84477(11) 0.0476(5) Uani . . 1.000
C C12 0.36795(15) 0.02720(16) 0.94737(10) 0.0443(5) Uani . . 1.000
C C13 0.48551(15) -0.00160(14) 0.88323(10) 0.0410(5) Uani . . 1.000
C C14 0.76563(16) 0.00525(18) 0.80555(11) 0.0526(6) Uani . . 1.000
C C15 0.86737(18) -0.0181(2) 0.73343(12) 0.0615(7) Uani . . 1.000
C C16 0.65776(15) 0.10149(14) 0.69704(10) 0.0415(5) Uani . . 1.000
C C17 0.56447(17) 0.03156(16) 0.68369(11) 0.0494(6) Uani . . 1.000
C C18 0.5583(2) 0.0620(2) 0.59546(13) 0.0697(8) Uani . . 1.000
C C19 0.5257(3) 0.1911(3) 0.56671(16) 0.0926(10) Uani . . 1.000
C C20 0.6163(3) 0.2626(2) 0.58065(15) 0.0890(9) Uani . . 1.000
C C21 0.6218(2) 0.23148(16) 0.66925(13) 0.0635(7) Uani . . 1.000
S S3 0.00085(5) 0.34118(5) 0.95204(3) 0.0644(2) Uani . . 1.000
S S4 0.80682(4) 0.45925(4) 0.68876(3) 0.04990(10) Uani . . 1.000
O O3 0.45903(13) 0.30931(11) 0.88067(9) 0.0627(5) Uani . . 1.000
O O4 0.72609(13) 0.31913(13) 0.91780(8) 0.0676(5) Uani . . 1.000
N N5 0.16872(13) 0.48752(12) 0.89897(9) 0.0461(5) Uani . . 1.000
N N6 0.02651(14) 0.54441(14) 0.82469(10) 0.0563(5) Uani . . 1.000
N N7 0.52947(12) 0.47506(11) 0.88527(8) 0.0395(4) Uani . . 1.000
N N8 0.64254(12) 0.45960(11) 0.82786(8) 0.0415(4) Uani . . 1.000
C C22 0.12270(18) 0.72081(17) 0.72858(12) 0.0572(6) Uani . . 1.000
C C23 0.0572(2) 0.7221(2) 0.67113(13) 0.0662(7) Uani . . 1.000
C C24 0.0637(2) 0.8126(2) 0.60334(15) 0.0811(9) Uani . . 1.000
C C25 0.1349(3) 0.9027(3) 0.59114(15) 0.0872(9) Uani . . 1.000
C C26 0.2000(2) 0.9046(2) 0.64714(17) 0.0863(9) Uani . . 1.000
C C27 0.1938(2) 0.81328(19) 0.71592(15) 0.0714(8) Uani . . 1.000
C C28 0.11981(17) 0.62186(16) 0.79871(12) 0.0518(6) Uani . . 1.000
C C29 0.20755(16) 0.58894(15) 0.84390(11) 0.0494(6) Uani . . 1.000
C C30 0.20970(16) 0.40507(15) 0.96034(11) 0.0459(5) Uani . . 1.000
C C31 0.12971(18) 0.32183(17) 0.99445(12) 0.0559(6) Uani . . 1.000
C C32 0.05979(16) 0.46679(16) 0.88438(12) 0.0508(6) Uani . . 1.000
C C33 0.33060(15) 0.41641(16) 0.97807(11) 0.0464(5) Uani . . 1.000
C C34 0.44507(15) 0.39476(14) 0.90929(10) 0.0416(5) Uani . . 1.000
C C35 0.73393(15) 0.37844(15) 0.84930(11) 0.0456(5) Uani . . 1.000
C C36 0.84643(17) 0.37065(17) 0.77895(11) 0.0537(6) Uani . . 1.000
C C37 0.66435(15) 0.53459(13) 0.74539(10) 0.0400(5) Uani . . 1.000
C C38 0.55215(17) 0.54151(16) 0.70950(11) 0.0498(6) Uani . . 1.000
C C39 0.5738(2) 0.6200(2) 0.62431(13) 0.0687(8) Uani . . 1.000
C C40 0.6054(2) 0.74073(19) 0.62337(15) 0.0780(9) Uani . . 1.000
C C41 0.7171(2) 0.73238(17) 0.65896(13) 0.0642(7) Uani . . 1.000
C C42 0.69282(18) 0.65648(15) 0.74490(11) 0.0500(6) Uani . . 1.000
O O5 0.43460(15) -0.31518(11) 0.92938(9) 0.0647(5) Uani . . 1.000
H H2 0.06420 0.22620 0.63380 0.0770 Uiso calc R 1.000
H H3 0.06790 0.37640 0.51920 0.0970 Uiso calc R 1.000
H H3A 0.52960 0.15720 0.85200 0.0510 Uiso calc R 1.000
H H4 0.17250 0.53850 0.49920 0.0990 Uiso calc R 1.000
H H5 0.27230 0.55310 0.59350 0.0920 Uiso calc R 1.000
H H6 0.26880 0.40640 0.70860 0.0760 Uiso calc R 1.000
H H8 0.31230 0.22760 0.80130 0.0520 Uiso calc R 1.000
H H10 0.19230 -0.14110 1.00350 0.0630 Uiso calc R 1.000
H H12A 0.37230 -0.02150 1.00010 0.0530 Uiso calc R 1.000
H H12B 0.36380 0.10830 0.95000 0.0530 Uiso calc R 1.000
H H15A 0.87850 -0.10100 0.73440 0.0740 Uiso calc R 1.000
H H15B 0.94720 0.00540 0.73440 0.0740 Uiso calc R 1.000
H H17A 0.48060 0.04730 0.71810 0.0590 Uiso calc R 1.000
H H17B 0.59000 -0.05120 0.69930 0.0590 Uiso calc R 1.000
H H18A 0.63970 0.03850 0.56170 0.0840 Uiso calc R 1.000
H H18B 0.49470 0.01890 0.58990 0.0840 Uiso calc R 1.000
H H19A 0.43950 0.21250 0.59560 0.1110 Uiso calc R 1.000
H H19B 0.52940 0.20850 0.50920 0.1110 Uiso calc R 1.000
H H20A 0.58890 0.34510 0.56550 0.1070 Uiso calc R 1.000
H H20B 0.70060 0.24870 0.54630 0.1070 Uiso calc R 1.000
H H21A 0.68380 0.27570 0.67560 0.0760 Uiso calc R 1.000
H H21B 0.53950 0.25290 0.70310 0.0760 Uiso calc R 1.000
H H7 0.51340 0.53600 0.90550 0.0470 Uiso calc R 1.000
H H23 0.00840 0.66110 0.67870 0.0790 Uiso calc R 1.000
H H24 0.01920 0.81210 0.56580 0.0970 Uiso calc R 1.000
H H25 0.13970 0.96300 0.54500 0.1050 Uiso calc R 1.000
H H26 0.24780 0.96650 0.63910 0.1040 Uiso calc R 1.000
H H27 0.23780 0.81470 0.75350 0.0860 Uiso calc R 1.000
H H29 0.27820 0.62690 0.83850 0.0590 Uiso calc R 1.000
H H31 0.14160 0.25940 1.03680 0.0670 Uiso calc R 1.000
H H33A 0.33810 0.36070 1.02790 0.0560 Uiso calc R 1.000
H H33B 0.32930 0.49430 0.98620 0.0560 Uiso calc R 1.000
H H36A 0.86810 0.29010 0.77390 0.0640 Uiso calc R 1.000
H H36B 0.91910 0.39830 0.78710 0.0640 Uiso calc R 1.000
H H38A 0.47580 0.57180 0.74450 0.0600 Uiso calc R 1.000
H H38B 0.53930 0.46360 0.70730 0.0600 Uiso calc R 1.000
H H39A 0.64310 0.58420 0.58760 0.0830 Uiso calc R 1.000
H H39B 0.49800 0.62780 0.60520 0.0830 Uiso calc R 1.000
H H40A 0.62520 0.78650 0.56790 0.0940 Uiso calc R 1.000
H H40B 0.53200 0.78060 0.65450 0.0940 Uiso calc R 1.000
H H41A 0.73250 0.81020 0.65990 0.0770 Uiso calc R 1.000
H H41B 0.79260 0.69940 0.62480 0.0770 Uiso calc R 1.000
H H42A 0.62140 0.69240 0.78020 0.0600 Uiso calc R 1.000
H H42B 0.76690 0.65050 0.76550 0.0600 Uiso calc R 1.000
H H5A 0.459(2) -0.2488(15) 0.9077(12) 0.0750 Uiso . . 1.000
H H5B 0.384(2) -0.3144(19) 0.9756(10) 0.0750 Uiso . . 1.000

loop_
_atom_type_symbol
_atom_type_description
_atom_type_scat_dispersion_real
_atom_type_scat_dispersion_imag
_atom_type_scat_source
S S 0.1246 0.1234 'International Tables Vol C Tables 4.2.6.8 and 6.1.1.4'
O O 0.0106 0.0060 'International Tables Vol C Tables 4.2.6.8 and 6.1.1.4'
N N 0.0061 0.0033 'International Tables Vol C Tables 4.2.6.8 and 6.1.1.4'
H H 0.0000 0.0000 'International Tables Vol C Tables 4.2.6.8 and 6.1.1.4'
C C 0.0033 0.0016 'International Tables Vol C Tables 4.2.6.8 and 6.1.1.4'

loop_
_exptl_crystal_face_index_h
_exptl_crystal_face_index_k
_exptl_crystal_face_index_l
_exptl_crystal_face_perp_dist
12 -4 23 0.0914
15 0 -29 0.3198
-11 -16 28 0.3986
13 9 15 0.6288
16 1 0 0.3254
-26 5 -19 0.3337
4 1 16 0.1754
-9 13 -25 0.4290
7 -29 19 0.5491
7 -11 -1 0.5372
-1 -1 -5 0.7100
1 8 16 0.5753
18 -13 17 0.1145
20 -16 -17 0.4040
7 12 24 0.5865
-14 3 22 0.1804
-13 -4 25 0.2122
15 9 -1 0.6149
-3 3 -17 0.1882
-18 10 29 0.3135
-19 6 -4 0.2958

loop_
_geom_angle_atom_site_label_1
_geom_angle_atom_site_label_2
_geom_angle_atom_site_label_3
_geom_angle
_geom_angle_publ_flag
C10 S1 C11 89.76(9) no
C15 S2 C16 94.55(9) no
C31 S3 C32 89.81(10) no
C36 S4 C37 93.69(8) n
H5A O5 H5B 110(2) no
C9 N1 C11 115.26(14) no
C8 N1 C11 106.06(14) no
C8 N1 C9 138.60(15) no
C7 N2 C11 103.65(16) no
N4 N3 C13 120.15(14) no
C14 N4 C16 121.05(14) no
N3 N4 C16 118.40(13) no
N3 N4 C14 118.31(13) no
C13 N3 H3A 120.00 no
N4 N3 H3A 120.00 no
C29 N5 C30 138.38(16) no
C30 N5 C32 115.52(15) no
C29 N5 C32 106.09(15) no
C28 N6 C32 103.80(16) no
N8 N7 C34 119.88(13) no
N7 N8 C37 120.22(13) no
N7 N8 C35 119.23(13) no
C35 N8 C37 120.50(14) no
N8 N7 H7 120.00 no
C34 N7 H7 120.00 no
C2 C1 C7 120.74(18) no
C6 C1 C7 120.96(18) no
C2 C1 C6 118.30(18) no
C1 C2 C3 120.0(2) no
C2 C3 C4 120.7(2) no
C3 C4 C5 119.7(2) no
C4 C5 C6 120.6(2) no
C1 C6 C5 120.8(2) no
N2 C7 C1 121.12(16) no
C1 C7 C8 127.44(17) no
N2 C7 C8 111.42(15) no
N1 C8 C7 105.50(15) no
C10 C9 C12 129.00(17) no
N1 C9 C12 120.05(15) no
N1 C9 C10 110.83(16) no
S1 C10 C9 113.87(15) no
S1 C11 N2 136.35(16) no
S1 C11 N1 110.25(13) no
N1 C11 N2 113.38(16) no
C9 C12 C13 109.81(14) no
O1 C13 N3 121.85(16) no
N3 C13 C12 114.82(15) no
O1 C13 C12 123.31(16) no
O2 C14 N4 124.47(18) no
N4 C14 C15 110.82(16) no
O2 C14 C15 124.72(19) no
S2 C15 C14 108.78(15) no
C17 C16 C21 109.66(15) no
N4 C16 C17 112.39(14) no
N4 C16 C21 110.48(14) no
S2 C16 C17 111.81(12) no
S2 C16 N4 102.18(11) no
S2 C16 C21 110.13(13) no
C16 C17 C18 111.68(16) no
C17 C18 C19 111.47(19) no
C18 C19 C20 111.3(2) no
C19 C20 C21 111.4(2) no
C16 C21 C20 111.24(17) no
C1 C2 H2 120.00 no
C3 C2 H2 120.00 no
C4 C3 H3 120.00 no
C2 C3 H3 120.00 no
C3 C4 H4 120.00 no
C5 C4 H4 120.00 no
C6 C5 H5 120.00 no
C4 C5 H5 120.00 no
C5 C6 H6 120.00 no
C1 C6 H6 120.00 no
N1 C8 H8 127.00 no
C7 C8 H8 127.00 no
C9 C10 H10 123.00 no
S1 C10 H10 123.00 no
C13 C12 H12B 110.00 no
C9 C12 H12B 110.00 no
H12A C12 H12B 108.00 no
C13 C12 H12A 110.00 no
C9 C12 H12A 110.00 no
S2 C15 H15B 110.00 no
C14 C15 H15A 110.00 no
C14 C15 H15B 110.00 no
H15A C15 H15B 108.00 no
S2 C15 H15A 110.00 no
C18 C17 H17B 109.00 no
C16 C17 H17B 109.00 no
H17A C17 H17B 108.00 no
C18 C17 H17A 109.00 no
C16 C17 H17A 109.00 no
C19 C18 H18A 109.00 no
C17 C18 H18B 109.00 no
C17 C18 H18A 109.00 no
C19 C18 H18B 109.00 no
H18A C18 H18B 108.00 no
C20 C19 H19A 109.00 no
C20 C19 H19B 109.00 no
H19A C19 H19B 108.00 no
C18 C19 H19B 109.00 no
C18 C19 H19A 109.00 no
H20A C20 H20B 108.00 no
C19 C20 H20A 109.00 no
C21 C20 H20B 109.00 no
C21 C20 H20A 109.00 no
C19 C20 H20B 109.00 no
H21A C21 H21B 108.00 no
C16 C21 H21A 109.00 no
C16 C21 H21B 109.00 no
C20 C21 H21B 109.00 no
C20 C21 H21A 109.00 no
C27 C22 C28 121.11(19) no
C23 C22 C28 120.73(19) no
C23 C22 C27 118.1(2) no
C22 C23 C24 121.0(2) no
C23 C24 C25 120.4(2) no
C24 C25 C26 120.1(3) no
C25 C26 C27 119.9(2) no
C22 C27 C26 120.6(2) no
C22 C28 C29 126.78(18) no
N6 C28 C29 111.15(17) no
N6 C28 C22 121.99(18) no
N5 C29 C28 105.34(16) no
N5 C30 C33 119.68(16) no
C31 C30 C33 129.22(18) no
N5 C30 C31 111.08(17) no
S3 C31 C30 113.62(15) no
N5 C32 N6 113.62(17) no
S3 C32 N5 109.94(14) no
S3 C32 N6 136.44(15) no
C30 C33 C34 111.58(15) no
N7 C34 C33 114.61(15) no
O3 C34 C33 121.81(16) no
O3 C34 N7 123.55(16) no
N8 C35 C36 111.73(15) no
O4 C35 N8 124.10(17) no
O4 C35 C36 124.17(17) no
S4 C36 C35 108.23(13) no
N8 C37 C38 111.38(14) no
S4 C37 C38 110.84(12) no
S4 C37 C42 109.67(12) no
S4 C37 N8 102.87(11) no
N8 C37 C42 110.98(13) no
C38 C37 C42 110.85(14) no
C37 C38 C39 111.58(16) no
C38 C39 C40 111.30(18) no
C39 C40 C41 111.23(19) no
C40 C41 C42 111.33(18) no
C37 C42 C41 110.31(15) no
C24 C23 H23 120.00 no
C22 C23 H23 119.00 no
C23 C24 H24 120.00 no
C25 C24 H24 120.00 no
C26 C25 H25 120.00 no
C24 C25 H25 120.00 no
C25 C26 H26 120.00 no
C27 C26 H26 120.00 no
C26 C27 H27 120.00 no
C22 C27 H27 120.00 no
N5 C29 H29 127.00 no
C28 C29 H29 127.00 no
C30 C31 H31 123.00 no
S3 C31 H31 123.00 no
C30 C33 H33A 109.00 no
C34 C33 H33A 109.00 no
C34 C33 H33B 109.00 no
C30 C33 H33B 109.00 no
H33A C33 H33B 108.00 no
S4 C36 H36B 110.00 no
C35 C36 H36A 110.00 no
C35 C36 H36B 110.00 no
H36A C36 H36B 108.00 no
S4 C36 H36A 110.00 no
C37 C38 H38B 109.00 no
C39 C38 H38A 109.00 no
C37 C38 H38A 109.00 no
H38A C38 H38B 108.00 no
C39 C38 H38B 109.00 no
C38 C39 H39A 109.00 no
C38 C39 H39B 109.00 no
C40 C39 H39B 109.00 no
H39A C39 H39B 108.00 no
C40 C39 H39A 109.00 no
C39 C40 H40B 109.00 no
C41 C40 H40A 109.00 no
C41 C40 H40B 109.00 no
H40A C40 H40B 108.00 no
C39 C40 H40A 109.00 no
C40 C41 H41B 109.00 no
C42 C41 H41A 109.00 no
C40 C41 H41A 109.00 no
H41A C41 H41B 108.00 no
C42 C41 H41B 109.00 no
C37 C42 H42A 110.00 no
C37 C42 H42B 110.00 no
C41 C42 H42B 110.00 no
H42A C42 H42B 108.00 no
C41 C42 H42A 110.00 no

loop_
_geom_bond_atom_site_label_1
_geom_bond_atom_site_label_2
_geom_bond_distance
_geom_bond_publ_flag
S1 C10 1.745(2) no
S1 C11 1.7293(19) no
S2 C15 1.789(2) no
S2 C16 1.8411(18) n
S3 C32 1.738(2) no
S3 C31 1.743(2) no
S4 C37 1.8413(17) no
S4 C36 1.7929(19) no
O1 C13 1.214(2) no
O2 C14 1.209(2) no
O3 C34 1.216(2) no
O4 C35 1.218(2) no
O5 H5B 0.848(18) no
O5 H5A 0.833(19) no
N1 C11 1.366(2) no
N1 C8 1.377(2) no
N1 C9 1.395(2) no
N2 C11 1.311(2) no
N2 C7 1.384(2) no
N3 N4 1.3839(19) no
N3 C13 1.345(2) no
N4 C16 1.473(2) no
N4 C14 1.368(2) no
N3 H3A 0.8600 no
N5 C32 1.366(2) no
N5 C29 1.379(2) no
N5 C30 1.388(2) no
N6 C32 1.306(3) no
N6 C28 1.388(3) no
N7 C34 1.342(2) no
N7 N8 1.3845(19) no
N8 C37 1.472(2) no
N8 C35 1.346(2) no
N7 H7 0.8600 no
C1 C2 1.389(3) no
C1 C7 1.471(3) no
C1 C6 1.388(3) no
C2 C3 1.397(3) no
C3 C4 1.368(4) no
C4 C5 1.363(4) no
C5 C6 1.385(3) no
C7 C8 1.364(3) no
C9 C10 1.330(3) no
C9 C12 1.486(2) no
C12 C13 1.517(2) no
C14 C15 1.491(3) no
C16 C17 1.519(3) no
C16 C21 1.521(3) no
C17 C18 1.522(3) no
C18 C19 1.507(4) no
C19 C20 1.513(5) no
C20 C21 1.525(3) no
C2 H2 0.9300 no
C3 H3 0.9300 no
C4 H4 0.9300 no
C5 H5 0.9300 no
C6 H6 0.9300 no
C8 H8 0.9300 no
C10 H10 0.9300 no
C12 H12B 0.9700 no
C12 H12A 0.9700 no
C15 H15B 0.9700 no
C15 H15A 0.9700 no
C17 H17B 0.9700 no
C17 H17A 0.9700 no
C18 H18B 0.9700 no
C18 H18A 0.9700 no
C19 H19A 0.9700 no
C19 H19B 0.9700 no
C20 H20A 0.9700 no
C20 H20B 0.9700 no
C21 H21A 0.9700 no
C21 H21B 0.9700 no
C22 C23 1.396(3) no
C22 C27 1.384(3) no
C22 C28 1.467(3) no
C23 C24 1.380(3) no
C24 C25 1.362(4) no
C25 C26 1.381(4) no
C26 C27 1.397(4) no
C28 C29 1.371(3) no
C30 C31 1.335(3) no
C30 C33 1.485(3) no
C33 C34 1.522(2) no
C35 C36 1.494(3) no
C37 C42 1.526(2) no
C37 C38 1.523(3) no
C38 C39 1.525(3) no
C39 C40 1.523(3) no
C40 C41 1.512(3) no
C41 C42 1.524(3) no
C23 H23 0.9300 no
C24 H24 0.9300 no
C25 H25 0.9300 no
C26 H26 0.9300 no
C27 H27 0.9300 no
C29 H29 0.9300 no
C31 H31 0.9300 no
C33 H33A 0.9700 no
C33 H33B 0.9700 no
C36 H36B 0.9700 no
C36 H36A 0.9700 no
C38 H38A 0.9700 no
C38 H38B 0.9700 no
C39 H39A 0.9700 no
C39 H39B 0.9700 no
C40 H40B 0.9700 no
C40 H40A 0.9700 no
C41 H41A 0.9700 no
C41 H41B 0.9700 no
C42 H42B 0.9700 no
C42 H42A 0.9700 no

loop_
_geom_contact_atom_site_label_1
_geom_contact_atom_site_label_2
_geom_contact_distance
_geom_contact_site_symmetry_2
_geom_contact_publ_flag
S1 O2 3.3487(17) 1_455 no
S1 N1 2.5482(15) . no
S1 S1 3.7967(8) 2_557 no
S1 S3 3.4544(8) 2_557 no
S1 C10 3.581(2) 2_557 no
S1 C31 3.608(2) 2_557 no
S2 N4 2.5890(14) . no
S2 C25 3.655(3) 1_645 no
S3 C10 3.685(2) 2_557 no
S3 O4 3.3109(16) 1_455 no
S3 N5 2.5507(16) . no
S3 S1 3.4544(8) 2_557 no
S4 C3 3.610(3) 1_655 no
S4 N8 2.6008(14) . no
S4 C2 3.615(2) 1_655 no
S1 H31 3.1300 2_557 no
S2 H18A 2.8700 . no
S2 H20B 2.8400 . no
S3 H36B 3.1600 1_455 no
S4 H41B 2.7800 . no
S4 H39A 2.8700 . no
S4 H21A 2.8300 . no
O1 N4 2.686(2) . no
O1 O2 3.092(2) . no
O1 C14 2.996(2) . no
O1 C17 3.159(2) . no
O1 O5 2.7097(19) . no
O2 N3 2.724(2) . no
O2 S1 3.3487(17) 1_655 no
O2 O1 3.092(2) . no
O2 C13 3.082(2) . no
O2 C12 3.074(2) 2_657 no
O3 C35 3.122(2) . no
O3 N3 2.841(2) . no
O3 N8 2.711(2) . no
O3 O4 3.215(2) . no
O4 C10 3.306(2) 2_657 no
O4 O5 2.764(2) 2_657 no
O4 N7 2.713(2) . no
O4 C34 3.121(2) . no
O4 S3 3.3109(16) 1_655 no
O4 O3 3.215(2) . no
O5 C34 3.331(2) 2_657 no
O5 C33 3.376(2) 1_545 no
O5 N7 2.7617(19) 1_545 no
O5 C33 3.349(2) 2_657 no
O5 O1 2.7097(19) . no
O5 O4 2.764(2) 2_657 no
O1 H17A 2.8600 . no
O1 H5A 1.880(19) . no
O1 H17B 2.7900 . no
O2 H12A 2.4800 2_657 no
O3 H8 2.8300 . no
O3 H3A 1.9800 . no
O3 H12B 2.6200 . no
O4 H10 2.4100 2_657 no
O4 H5B 1.917(18) 2_657 no
O5 H33B 2.5400 1_545 no
O5 H42A 2.8300 1_545 no
O5 H29 2.9200 1_545 no
O5 H33A 2.7500 2_657 no
O5 H7 1.9400 1_545 no
N1 S1 2.5482(15) . no
N1 N2 2.237(2) . no
N2 N1 2.237(2) . no
N3 O2 2.724(2) . no
N3 O3 2.841(2) . no
N4 S2 2.5890(14) . no
N4 O1 2.686(2) . no
N5 N6 2.237(2) . no
N5 S3 2.5507(16) . no
N6 C36 3.448(3) 1_455 no
N6 N5 2.237(2) . no
N7 O4 2.713(2) . no
N7 O5 2.7617(19) 1_565 no
N8 S4 2.6008(14) . no
N8 O3 2.711(2) . no
N2 H36A 2.8400 1_455 no
N2 H15B 2.5700 1_455 no
N2 H2 2.6200 . no
N3 H17A 2.7100 . no
N3 H21B 2.7300 . no
N6 H36B 2.5600 1_455 no
N6 H23 2.6400 . no
N7 H42A 2.9000 . no
N7 H38A 2.6400 . no
C1 C36 3.521(3) 1_455 no
C2 S4 3.615(2) 1_455 no
C2 C36 3.519(3) 1_455 no
C3 S4 3.610(3) 1_455 no
C5 C23 3.417(3) . no
C8 C13 3.508(2) . no
C10 S1 3.581(2) 2_557 no
C10 O4 3.306(2) 2_657 no
C10 S3 3.685(2) 2_557 no
C12 O2 3.074(2) 2_657 no
C13 C8 3.508(2) . no
C13 C17 3.306(2) . no
C13 O2 3.082(2) . no
C14 O1 2.996(2) . no
C15 C24 3.488(3) 1_645 no
C15 C25 3.465(4) 1_645 no
C17 C13 3.306(2) . no
C17 O1 3.159(2) . no
C23 C5 3.417(3) . no
C24 C15 3.488(3) 1_465 no
C25 C15 3.465(4) 1_465 no
C25 S2 3.655(3) 1_465 no
C29 C34 3.458(3) . no
C31 S1 3.608(2) 2_557 no
C33 O5 3.376(2) 1_565 no
C33 O5 3.349(2) 2_657 no
C34 C38 3.457(2) . no
C34 O5 3.331(2) 2_657 no
C34 O4 3.121(2) . no
C34 C29 3.458(3) . no
C35 O3 3.122(2) . no
C36 C1 3.521(3) 1_655 no
C36 C2 3.519(3) 1_655 no
C36 N6 3.448(3) 1_655 no
C38 C34 3.457(2) . no
C1 H36B 3.0600 1_455 no
C4 H39A 2.8200 2_666 no
C6 H8 2.9200 . no
C8 H12B 3.0400 . no
C8 H17A 3.0600 . no
C8 H6 2.7600 . no
C13 H12A 3.0000 2_657 no
C13 H5A 2.906(19) . no
C13 H17A 2.8300 . no
C17 H41A 3.0200 1_545 no
C21 H3A 3.0200 . no
C21 H38B 2.9500 . no
C23 H15A 2.8600 1_465 no
C23 H5 3.1000 . no
C24 H15A 2.9000 1_465 no
C26 H15B 3.0000 1_465 no
C27 H29 2.9100 . no
C29 H27 2.7600 . no
C29 H38A 2.9800 . no
C29 H33B 3.0600 . no
C32 H36B 2.9400 1_455 no
C34 H38A 3.0800 . no
C34 H5B 3.03(2) 2_657 no
C35 H5B 2.934(17) 2_657 no
C39 H19B 3.0500 2_666 no
C40 H19B 3.0000 2_666 no
C40 H17B 3.0600 1_565 no
C41 H17B 2.8900 1_565 no
C42 H7 3.1000 . no
H2 N2 2.6200 . no
H3A C21 3.0200 . no
H3A O3 1.9800 . no
H3A H12B 2.1600 . no
H3A H21B 2.5600 . no
H5 C23 3.1000 . no
H5A O1 1.880(19) . no
H5A C13 2.906(19) . no
H5A H7 2.5400 1_545 no
H5B C34 3.03(2) 2_657 no
H5B C35 2.934(17) 2_657 no
H5B H7 2.4600 1_545 no
H5B H33B 2.3900 1_545 no
H5B O4 1.917(18) 2_657 no
H6 C8 2.7600 . no
H6 H8 2.4000 . no
H7 H5B 2.4600 1_565 no
H7 H5A 2.5400 1_565 no
H7 C42 3.1000 . no
H7 O5 1.9400 1_565 no
H7 H33B 2.1700 . no
H8 H6 2.4000 . no
H8 O3 2.8300 . no
H8 C6 2.9200 . no
H10 O4 2.4100 2_657 no
H10 H12A 2.5900 . no
H12A H10 2.5900 . no
H12A C13 3.0000 2_657 no
H12A O2 2.4800 2_657 no
H12B O3 2.6200 . no
H12B C8 3.0400 . no
H12B H3A 2.1600 . no
H15A C24 2.9000 1_645 no
H15A C23 2.8600 1_645 no
H15B C26 3.0000 1_645 no
H15B N2 2.5700 1_655 no
H17A H21B 2.5500 . no
H17A C13 2.8300 . no
H17A O1 2.8600 . no
H17A N3 2.7100 . no
H17A C8 3.0600 . no
H17B C40 3.0600 1_545 no
H17B C41 2.8900 1_545 no
H17B H40B 2.5500 1_545 no
H17B O1 2.7900 . no
H17B H41A 2.2000 1_545 no
H18A S2 2.8700 . no
H19B C39 3.0500 2_666 no
H19B H39B 2.4700 2_666 no
H19B H40A 2.4500 2_666 no
H19B C40 3.0000 2_666 no
H20B S2 2.8400 . no
H21A S4 2.8300 . no
H21B N3 2.7300 . no
H21B H17A 2.5500 . no
H21B H38B 2.5200 . no
H21B H3A 2.5600 . no
H23 N6 2.6400 . no
H27 C29 2.7600 . no
H27 H29 2.4000 . no
H29 C27 2.9100 . no
H29 H27 2.4000 . no
H29 H38A 2.4400 . no
H29 O5 2.9200 1_565 no
H31 S1 3.1300 2_557 no
H31 H33A 2.5900 . no
H33A H31 2.5900 . no
H33A O5 2.7500 2_657 no
H33B O5 2.5400 1_565 no
H33B C29 3.0600 . no
H33B H5B 2.3900 1_565 no
H33B H7 2.1700 . no
H36A N2 2.8400 1_655 no
H36B C1 3.0600 1_655 no
H36B S3 3.1600 1_655 no
H36B N6 2.5600 1_655 no
H36B C32 2.9400 1_655 no
H38A N7 2.6400 . no
H38A C29 2.9800 . no
H38A H29 2.4400 . no
H38A C34 3.0800 . no
H38B C21 2.9500 . no
H38B H21B 2.5200 . no
H39A C4 2.8200 2_666 no
H39A S4 2.8700 . no
H39B H19B 2.4700 2_666 no
H40A H19B 2.4500 2_666 no
H40B H17B 2.5500 1_565 no
H40B H42A 2.5900 . no
H41A C17 3.0200 1_565 no
H41A H17B 2.2000 1_565 no
H41B S4 2.7800 . no
H42A N7 2.9000 . no
H42A H40B 2.5900 . no
H42A O5 2.8300 1_565 no

loop_
_geom_hbond_atom_site_label_D
_geom_hbond_atom_site_label_H
_geom_hbond_atom_site_label_A
_geom_hbond_site_symmetry_A
_geom_hbond_distance_DH
_geom_hbond_distance_HA
_geom_hbond_distance_DA
_geom_hbond_angle_DHA
_geom_hbond_publ_flag
N3 H3A O3 . 0.86 1.98 2.841(2) 175 yes
O5 H5A O1 . 0.833(19) 1.880(19) 2.7097(19) 174.4(18) yes
O5 H5B O4 2_657 0.848(18) 1.917(18) 2.764(2) 177(2) yes
N7 H7 O5 1_565 0.86 1.94 2.7617(19) 160 yes
C10 H10 O4 2_657 0.93 2.41 3.306(2) 161 yes
C12 H12A O2 2_657 0.97 2.48 3.074(2) 120 yes
C15 H15B N2 1_655 0.97 2.57 3.462(3) 153 yes
C18 H18A S2 . 0.97 2.87 3.255(2) 105 yes
C20 H20B S2 . 0.97 2.84 3.227(3) 105 yes
C21 H21A S4 . 0.97 2.83 3.768(2) 163 yes
C33 H33B O5 1_565 0.97 2.54 3.376(2) 144 yes
C36 H36B N6 1_655 0.97 2.56 3.448(3) 153 yes
C39 H39A S4 . 0.97 2.87 3.246(2) 104 yes
C41 H41B S4 . 0.97 2.78 3.194(2) 106 yes

loop_
_geom_torsion_atom_site_label_1
_geom_torsion_atom_site_label_2
_geom_torsion_atom_site_label_3
_geom_torsion_atom_site_label_4
_geom_torsion
_geom_torsion_publ_flag
C10 S1 C11 N2 176.9(2) no
C10 S1 C11 N1 -1.42(14) no
C11 S1 C10 C9 0.62(16) no
C15 S2 C16 N4 14.50(13) no
C16 S2 C15 C14 -11.71(16) no
C15 S2 C16 C17 -105.91(14) no
C15 S2 C16 C21 131.92(14) no
C31 S3 C32 N6 178.7(2) no
C32 S3 C31 C30 0.70(16) no
C31 S3 C32 N5 -1.50(15) no
C37 S4 C36 C35 14.05(14) no
C36 S4 C37 C42 102.61(13) no
C36 S4 C37 N8 -15.53(12) no
C36 S4 C37 C38 -134.68(13) no
C9 N1 C11 N2 -176.73(15) no
C8 N1 C11 S1 179.35(12) no
C11 N1 C9 C12 174.83(15) no
C11 N1 C8 C7 -0.77(18) no
C8 N1 C9 C10 -177.71(19) no
C9 N1 C11 S1 1.97(19) no
C8 N1 C9 C12 -1.4(3) no
C8 N1 C11 N2 0.7(2) no
C11 N1 C9 C10 -1.5(2) no
C9 N1 C8 C7 175.65(18) no
C11 N2 C7 C1 177.98(17) no
C11 N2 C7 C8 -0.3(2) no
C7 N2 C11 N1 -0.2(2) no
C7 N2 C11 S1 -178.47(17) no
N4 N3 C13 O1 -2.2(2) no
N4 N3 C13 C12 179.16(14) no
C13 N3 N4 C16 96.51(18) no
C13 N3 N4 C14 -66.7(2) no
C16 N4 C14 O2 -172.19(19) no
N3 N4 C14 C15 170.62(16) no
N3 N4 C16 C17 -58.36(19) no
C14 N4 C16 C21 -132.82(18) no
C14 N4 C16 C17 104.34(19) no
C14 N4 C16 S2 -15.66(19) no
N3 N4 C14 O2 -9.5(3) no
N3 N4 C16 C21 64.5(2) no
N3 N4 C16 S2 -178.36(12) no
C16 N4 C14 C15 7.9(2) no
C32 N5 C30 C33 176.91(16) no
C30 N5 C32 N6 -178.10(16) no
C29 N5 C32 S3 -179.06(12) no
C30 N5 C32 S3 2.0(2) no
C29 N5 C32 N6 0.8(2) no
C29 N5 C30 C33 -1.5(3) no
C32 N5 C30 C31 -1.5(2) no
C32 N5 C29 C28 -0.9(2) no
C30 N5 C29 C28 177.7(2) no
C29 N5 C30 C31 -180.0(2) no
C28 N6 C32 N5 -0.4(2) no
C32 N6 C28 C22 176.68(18) no
C28 N6 C32 S3 179.43(18) no
C32 N6 C28 C29 -0.2(2) no
N8 N7 C34 O3 -3.4(3) no
C34 N7 N8 C37 109.47(17) no
N8 N7 C34 C33 174.63(14) no
C34 N7 N8 C35 -73.1(2) no
N7 N8 C35 C36 177.60(14) no
N7 N8 C35 O4 -2.8(3) no
C35 N8 C37 S4 14.76(18) no
C35 N8 C37 C38 133.53(16) no
N7 N8 C37 C38 -49.08(19) no
C35 N8 C37 C42 -102.45(18) no
N7 N8 C37 C42 74.93(19) no
C37 N8 C35 O4 174.60(17) no
C37 N8 C35 C36 -5.0(2) no
N7 N8 C37 S4 -167.85(11) no
C6 C1 C7 N2 163.05(18) no
C2 C1 C7 C8 160.2(2) no
C2 C1 C7 N2 -17.7(3) no
C7 C1 C6 C5 178.9(2) no
C6 C1 C2 C3 0.0(3) no
C7 C1 C2 C3 -179.3(2) no
C2 C1 C6 C5 -0.3(3) no
C6 C1 C7 C8 -19.0(3) no
C1 C2 C3 C4 0.4(4) no
C2 C3 C4 C5 -0.4(4) no
C3 C4 C5 C6 0.0(4) no
C4 C5 C6 C1 0.3(4) no
N2 C7 C8 N1 0.7(2) no
C1 C7 C8 N1 -177.46(17) no
C10 C9 C12 C13 103.4(2) no
C12 C9 C10 S1 -175.59(15) no
N1 C9 C12 C13 -72.2(2) no
N1 C9 C10 S1 0.4(2) no
C9 C12 C13 N3 117.53(17) no
C9 C12 C13 O1 -61.1(2) no
N4 C14 C15 S2 4.7(2) no
O2 C14 C15 S2 -175.19(19) no
N4 C16 C21 C20 179.11(19) no
N4 C16 C17 C18 179.80(15) no
C17 C16 C21 C20 -56.5(2) no
S2 C16 C21 C20 67.0(2) no
S2 C16 C17 C18 -65.96(18) no
C21 C16 C17 C18 56.5(2) no
C16 C17 C18 C19 -56.0(3) no
C17 C18 C19 C20 54.4(3) no
C18 C19 C20 C21 -54.6(3) no
C19 C20 C21 C16 56.1(3) no
C23 C22 C28 C29 157.0(2) no
C27 C22 C28 C29 -20.6(3) no
C27 C22 C28 N6 163.0(2) no
C27 C22 C23 C24 0.4(3) no
C23 C22 C28 N6 -19.3(3) no
C23 C22 C27 C26 -0.4(3) no
C28 C22 C27 C26 177.3(2) no
C28 C22 C23 C24 -177.4(2) no
C22 C23 C24 C25 0.2(4) no
C23 C24 C25 C26 -0.7(4) no
C24 C25 C26 C27 0.7(4) no
C25 C26 C27 C22 -0.1(4) no
N6 C28 C29 N5 0.7(2) no
C22 C28 C29 N5 -176.02(18) no
C31 C30 C33 C34 109.4(2) no
N5 C30 C31 S3 0.3(2) no
N5 C30 C33 C34 -68.7(2) no
C33 C30 C31 S3 -177.96(16) no
C30 C33 C34 N7 132.25(16) no
C30 C33 C34 O3 -49.7(2) no
O4 C35 C36 S4 172.38(16) no
N8 C35 C36 S4 -8.03(19) no
S4 C37 C38 C39 -66.61(18) no
N8 C37 C38 C39 179.50(15) no
C42 C37 C38 C39 55.4(2) no
S4 C37 C42 C41 66.18(18) no
N8 C37 C42 C41 179.15(15) no
C38 C37 C42 C41 -56.5(2) no
C37 C38 C39 C40 -54.3(2) no
C38 C39 C40 C41 54.6(2) no
C39 C40 C41 C42 -56.4(2) no
C40 C41 C42 C37 57.3(2) no

loop_
_cod_related_entry_id
_cod_related_entry_database
_cod_related_entry_code
1 ChemSpider 415262
